data_7213881
loop_
_publ_author_name
'Bacchi, A.'
'Cantoni, G.'
'Crocco, D.'
'Granelli, M.'
'Pagano, P.'
'Pelagatti, P.'

_publ_section_title
;
 Hydrogen-bond networks in polymorphs and solvates of metallorganic
 complexes containing ruthenium and aminoamide ligands
;
_journal_issue 6
_journal_name_full CrystEngComm
_journal_page_first 1001
_journal_paper_doi 10.1039/c3ce41920g
_journal_volume 16
_journal_year 2014
_chemical_formula_sum 'C23 H28 Cl2 N2 O2 Ru'
_chemical_formula_weight 536.44
_chemical_name_systematic
; 
 ? 
;
_space_group_IT_number 2
_symmetry_cell_setting triclinic
_symmetry_space_group_name_Hall '-P 1'
_symmetry_space_group_name_H-M 'P -1'
_atom_sites_solution_hydrogens geom
_atom_sites_solution_primary direct
_atom_sites_solution_secondary difmap
_audit_creation_method SHELXL-97
_cell_angle_alpha 74.216(5)
_cell_angle_beta 82.094(5)
_cell_angle_gamma 67.846(5)
_cell_formula_units_Z 2
_cell_length_a 9.516(5)
_cell_length_b 9.814(5)
_cell_length_c 14.001(5)
_cell_measurement_reflns_used 750
_cell_measurement_temperature 293(2)
_cell_measurement_theta_max 18
_cell_measurement_theta_min 2
_cell_volume 1164.5(9)
_computing_structure_refinement 'SHELXL-97 (Sheldrick, 1997)'
_computing_structure_solution 'SHELXS-97 (Sheldrick, 1990)'
_diffrn_ambient_temperature 293(2)
_diffrn_detector_area_resol_mean 8.2
_diffrn_measured_fraction_theta_full 0.931
_diffrn_measured_fraction_theta_max 0.931
_diffrn_measurement_device_type diffractometer
_diffrn_measurement_method '\w scan'
_diffrn_radiation_monochromator graphite
_diffrn_radiation_source 'fine-focus sealed tube'
_diffrn_radiation_type MoK\a
_diffrn_radiation_wavelength 0.71073
_diffrn_reflns_av_R_equivalents 0.0267
_diffrn_reflns_av_sigmaI/netI 0.0298
_diffrn_reflns_limit_h_max 13
_diffrn_reflns_limit_h_min -14
_diffrn_reflns_limit_k_max 13
_diffrn_reflns_limit_k_min -14
_diffrn_reflns_limit_l_max 20
_diffrn_reflns_limit_l_min -20
_diffrn_reflns_number 19231
_diffrn_reflns_theta_full 31.83
_diffrn_reflns_theta_max 31.83
_diffrn_reflns_theta_min 1.51
_exptl_absorpt_coefficient_mu 0.924
_exptl_absorpt_correction_T_max 1.0
_exptl_absorpt_correction_T_min 0.35
_exptl_absorpt_correction_type multi-scan
_exptl_absorpt_process_details SADABS
_exptl_crystal_colour orange
_exptl_crystal_density_diffrn 1.530
_exptl_crystal_density_method 'not measured'
_exptl_crystal_description prism
_exptl_crystal_F_000 548
_exptl_crystal_size_max 0.09
_exptl_crystal_size_mid 0.07
_exptl_crystal_size_min 0.03
_refine_diff_density_max 0.415
_refine_diff_density_min -0.786
_refine_diff_density_rms 0.085
_refine_ls_extinction_method none
_refine_ls_goodness_of_fit_ref 1.068
_refine_ls_hydrogen_treatment mixed
_refine_ls_matrix_type full
_refine_ls_number_parameters 290
_refine_ls_number_reflns 7426
_refine_ls_number_restraints 3
_refine_ls_restrained_S_all 1.068
_refine_ls_R_factor_all 0.0295
_refine_ls_R_factor_gt 0.0267
_refine_ls_shift/su_max 0.006
_refine_ls_shift/su_mean 0.000
_refine_ls_structure_factor_coef Fsqd
_refine_ls_weighting_details 'calc w=1/[\s^2^(Fo^2^)+(0.0321P)^2^+0.2917P] where P=(Fo^2^+2Fc^2^)/3'
_refine_ls_weighting_scheme calc
_refine_ls_wR_factor_gt 0.0671
_refine_ls_wR_factor_ref 0.0684
_reflns_number_gt 6843
_reflns_number_total 7426
_reflns_threshold_expression >2sigma(I)
_cod_data_source_file c3ce41920g.txt
_cod_data_source_block 2.H2O
_cod_original_sg_symbol_H-M P-1
_cod_database_code 7213881

loop_
_symmetry_equiv_pos_as_xyz
'x, y, z'
'-x, -y, -z'

loop_
_atom_site_label
_atom_site_type_symbol
_atom_site_fract_x
_atom_site_fract_y
_atom_site_fract_z
_atom_site_U_iso_or_equiv
_atom_site_adp_type
_atom_site_occupancy
_atom_site_symmetry_multiplicity
_atom_site_calc_flag
_atom_site_refinement_flags
Ru1 Ru 1.259477(13) -0.366963(12) 0.371085(8) 0.02468(4) Uani 1 1 d .
N1 N 1.01399(16) -0.28794(16) 0.35576(11) 0.0313(3) Uani 1 1 d .
N2 N 0.8044(2) 0.42089(17) 0.12542(12) 0.0399(3) Uani 1 1 d .
O1 O 0.74926(19) 0.31809(15) 0.01572(10) 0.0509(4) Uani 1 1 d .
O2 O 0.9689(2) -0.5458(2) 0.29024(13) 0.0634(4) Uani 1 1 d D
Cl1 Cl 1.22385(5) -0.60230(5) 0.45673(3) 0.03837(9) Uani 1 1 d .
Cl2 Cl 1.18113(5) -0.28388(5) 0.52346(3) 0.03957(9) Uani 1 1 d .
C1 C 1.3921(3) -0.5940(3) 0.21462(17) 0.0543(5) Uani 1 1 d .
H1A H 1.4620 -0.6883 0.2501 0.081 Uiso 1 1 calc R
H1B H 1.4195 -0.5790 0.1450 0.081 Uiso 1 1 calc R
H1C H 1.2911 -0.5962 0.2252 0.081 Uiso 1 1 calc R
C2 C 1.3981(2) -0.4665(2) 0.25153(13) 0.0383(4) Uani 1 1 d .
C3 C 1.4920(2) -0.4948(2) 0.33105(14) 0.0390(4) Uani 1 1 d .
H3 H 1.5535 -0.5938 0.3587 0.047 Uiso 1 1 calc R
C4 C 1.49361(19) -0.3768(2) 0.36843(14) 0.0383(4) Uani 1 1 d .
H4 H 1.5566 -0.3987 0.4200 0.046 Uiso 1 1 calc R
C5 C 1.40022(19) -0.2234(2) 0.32867(13) 0.0362(3) Uani 1 1 d .
C6 C 1.3059(2) -0.19423(19) 0.25044(12) 0.0349(3) Uani 1 1 d .
H6 H 1.2431 -0.0954 0.2237 0.042 Uiso 1 1 calc R
C7 C 1.3060(2) -0.3145(2) 0.21221(12) 0.0365(3) Uani 1 1 d .
H7 H 1.2439 -0.2926 0.1601 0.044 Uiso 1 1 calc R
C8 C 1.4065(3) -0.1014(2) 0.37320(17) 0.0491(5) Uani 1 1 d .
H8 H 1.4170 -0.1436 0.4449 0.059 Uiso 1 1 calc R
C9 C 1.5499(3) -0.0674(3) 0.3318(3) 0.0816(9) Uani 1 1 d .
H9A H 1.5563 0.0093 0.3595 0.122 Uiso 1 1 calc R
H9B H 1.5461 -0.0321 0.2608 0.122 Uiso 1 1 calc R
H9C H 1.6374 -0.1579 0.3489 0.122 Uiso 1 1 calc R
C10 C 1.2655(3) 0.0430(3) 0.3580(2) 0.0680(7) Uani 1 1 d .
H10A H 1.1773 0.0181 0.3843 0.102 Uiso 1 1 calc R
H10B H 1.2551 0.0902 0.2884 0.102 Uiso 1 1 calc R
H10C H 1.2756 0.1116 0.3919 0.102 Uiso 1 1 calc R
C11 C 0.94830(17) -0.13824(17) 0.29396(11) 0.0293(3) Uani 1 1 d .
C12 C 0.91089(19) -0.01186(19) 0.33215(12) 0.0340(3) Uani 1 1 d .
H12 H 0.9195 -0.0237 0.3995 0.041 Uiso 1 1 calc R
C13 C 0.8607(2) 0.13194(19) 0.26965(12) 0.0344(3) Uani 1 1 d .
H13 H 0.8365 0.2163 0.2954 0.041 Uiso 1 1 calc R
C14 C 0.84609(18) 0.15167(17) 0.16857(12) 0.0305(3) Uani 1 1 d .
C15 C 0.8771(2) 0.02426(19) 0.13244(12) 0.0352(3) Uani 1 1 d .
H15 H 0.8633 0.0359 0.0658 0.042 Uiso 1 1 calc R
C16 C 0.9283(2) -0.11992(19) 0.19440(13) 0.0357(3) Uani 1 1 d .
H16 H 0.9492 -0.2043 0.1692 0.043 Uiso 1 1 calc R
C17 C 0.7953(2) 0.30272(18) 0.09656(12) 0.0344(3) Uani 1 1 d .
C18 C 0.7570(2) 0.57158(19) 0.06533(13) 0.0365(3) Uani 1 1 d .
C19 C 0.8565(2) 0.6494(2) 0.04275(16) 0.0466(4) Uani 1 1 d .
H19 H 0.9547 0.6028 0.0655 0.056 Uiso 1 1 calc R
C20 C 0.8088(3) 0.7977(2) -0.01421(18) 0.0542(5) Uani 1 1 d .
H20 H 0.8753 0.8505 -0.0296 0.065 Uiso 1 1 calc R
C21 C 0.6625(3) 0.8671(2) -0.04810(16) 0.0531(5) Uani 1 1 d .
H21 H 0.6307 0.9666 -0.0859 0.064 Uiso 1 1 calc R
C22 C 0.5643(3) 0.7888(2) -0.02569(15) 0.0482(5) Uani 1 1 d .
H22 H 0.4663 0.8353 -0.0489 0.058 Uiso 1 1 calc R
C23 C 0.6101(2) 0.6416(2) 0.03102(14) 0.0396(4) Uani 1 1 d .
H23 H 0.5431 0.5893 0.0463 0.048 Uiso 1 1 calc R
H1N H 0.854(3) 0.408(3) 0.1753(17) 0.044(6) Uiso 1 1 d .
H1W H 0.890(3) -0.552(4) 0.333(2) 0.124(15) Uiso 1 1 d D
H2W H 1.059(2) -0.594(4) 0.313(2) 0.110 Uiso 1 1 d D
H2N H 0.979(2) -0.292(2) 0.4195(17) 0.040(5) Uiso 1 1 d .
H3N H 0.995(2) -0.356(3) 0.3372(16) 0.042(6) Uiso 1 1 d .

loop_
_atom_site_aniso_label
_atom_site_aniso_U_11
_atom_site_aniso_U_22
_atom_site_aniso_U_33
_atom_site_aniso_U_23
_atom_site_aniso_U_13
_atom_site_aniso_U_12
Ru1 0.02841(6) 0.02447(6) 0.02100(6) -0.00282(4) -0.00254(4) -0.01055(4)
N1 0.0330(7) 0.0300(6) 0.0297(6) -0.0015(5) -0.0042(5) -0.0127(5)
N2 0.0560(9) 0.0300(7) 0.0352(7) -0.0052(6) -0.0144(7) -0.0146(6)
O1 0.0799(10) 0.0340(6) 0.0376(7) -0.0050(5) -0.0256(7) -0.0135(7)
O2 0.0822(12) 0.0699(11) 0.0496(9) 0.0007(8) -0.0142(9) -0.0461(10)
Cl1 0.0445(2) 0.02919(18) 0.0394(2) 0.00054(15) -0.00267(16) -0.01674(16)
Cl2 0.0488(2) 0.0462(2) 0.02886(18) -0.01521(16) -0.00024(16) -0.01886(19)
C1 0.0686(14) 0.0517(12) 0.0479(11) -0.0261(10) 0.0111(10) -0.0222(11)
C2 0.0429(9) 0.0407(9) 0.0311(8) -0.0119(7) 0.0072(7) -0.0154(7)
C3 0.0323(8) 0.0373(9) 0.0385(9) -0.0053(7) 0.0030(6) -0.0067(7)
C4 0.0312(8) 0.0446(9) 0.0383(9) -0.0028(7) -0.0050(6) -0.0163(7)
C5 0.0356(8) 0.0389(8) 0.0364(8) -0.0019(7) -0.0012(6) -0.0209(7)
C6 0.0371(8) 0.0331(8) 0.0309(8) 0.0029(6) -0.0011(6) -0.0160(7)
C7 0.0419(9) 0.0441(9) 0.0223(7) -0.0037(6) 0.0008(6) -0.0174(7)
C8 0.0566(12) 0.0465(10) 0.0559(12) -0.0064(9) -0.0096(9) -0.0328(9)
C9 0.0664(16) 0.0709(17) 0.121(3) -0.0020(17) -0.0168(17) -0.0491(14)
C10 0.0720(16) 0.0485(12) 0.098(2) -0.0294(13) -0.0048(14) -0.0285(12)
C11 0.0275(7) 0.0293(7) 0.0301(7) -0.0034(6) -0.0053(5) -0.0103(6)
C12 0.0398(8) 0.0354(8) 0.0254(7) -0.0079(6) -0.0037(6) -0.0106(7)
C13 0.0423(9) 0.0313(7) 0.0301(7) -0.0112(6) -0.0039(6) -0.0103(7)
C14 0.0344(7) 0.0279(7) 0.0284(7) -0.0059(6) -0.0058(6) -0.0094(6)
C15 0.0449(9) 0.0322(8) 0.0290(7) -0.0076(6) -0.0110(6) -0.0109(7)
C16 0.0457(9) 0.0287(7) 0.0344(8) -0.0096(6) -0.0119(7) -0.0103(7)
C17 0.0407(8) 0.0289(7) 0.0322(8) -0.0065(6) -0.0071(6) -0.0095(6)
C18 0.0507(10) 0.0277(7) 0.0322(8) -0.0088(6) -0.0026(7) -0.0138(7)
C19 0.0513(11) 0.0404(9) 0.0549(11) -0.0194(9) -0.0008(9) -0.0188(8)
C20 0.0711(14) 0.0416(10) 0.0595(13) -0.0188(10) 0.0145(11) -0.0320(10)
C21 0.0773(15) 0.0296(8) 0.0451(11) -0.0055(8) 0.0074(10) -0.0167(9)
C22 0.0561(12) 0.0346(9) 0.0452(10) -0.0076(8) -0.0051(9) -0.0067(8)
C23 0.0466(10) 0.0332(8) 0.0367(9) -0.0069(7) 0.0004(7) -0.0135(7)

loop_
_atom_type_symbol
_atom_type_description
_atom_type_scat_dispersion_real
_atom_type_scat_dispersion_imag
_atom_type_scat_source
C C 0.0033 0.0016 'International Tables Vol C Tables 4.2.6.8 and 6.1.1.4'
H H 0.0000 0.0000 'International Tables Vol C Tables 4.2.6.8 and 6.1.1.4'
N N 0.0061 0.0033 'International Tables Vol C Tables 4.2.6.8 and 6.1.1.4'
O O 0.0106 0.0060 'International Tables Vol C Tables 4.2.6.8 and 6.1.1.4'
Cl Cl 0.1484 0.1585 'International Tables Vol C Tables 4.2.6.8 and 6.1.1.4'
Ru Ru -1.2594 0.8363 'International Tables Vol C Tables 4.2.6.8 and 6.1.1.4'

loop_
_geom_angle_atom_site_label_1
_geom_angle_atom_site_label_2
_geom_angle_atom_site_label_3
_geom_angle
C7 Ru1 C6 38.28(7)
C7 Ru1 C3 67.92(7)
C6 Ru1 C3 80.60(7)
C7 Ru1 N1 93.38(6)
C6 Ru1 N1 97.79(6)
C3 Ru1 N1 151.95(7)
C7 Ru1 C4 80.22(7)
C6 Ru1 C4 67.79(7)
C3 Ru1 C4 37.43(7)
N1 Ru1 C4 163.48(6)
C7 Ru1 C2 37.82(7)
C6 Ru1 C2 69.05(8)
C3 Ru1 C2 38.10(7)
N1 Ru1 C2 115.06(7)
C4 Ru1 C2 68.47(7)
C7 Ru1 C5 68.51(7)
C6 Ru1 C5 37.58(6)
C3 Ru1 C5 68.34(8)
N1 Ru1 C5 125.61(7)
C4 Ru1 C5 37.87(7)
C2 Ru1 C5 81.78(7)
C7 Ru1 Cl2 149.51(5)
C6 Ru1 Cl2 112.18(6)
C3 Ru1 Cl2 124.60(5)
N1 Ru1 Cl2 82.17(4)
C4 Ru1 Cl2 95.58(5)
C2 Ru1 Cl2 162.67(5)
C5 Ru1 Cl2 89.58(5)
C7 Ru1 Cl1 121.21(5)
C6 Ru1 Cl1 159.45(5)
C3 Ru1 Cl1 89.53(6)
N1 Ru1 Cl1 82.50(4)
C4 Ru1 Cl1 113.87(5)
C2 Ru1 Cl1 92.10(6)
C5 Ru1 Cl1 151.19(5)
Cl2 Ru1 Cl1 88.27(3)
C11 N1 Ru1 115.18(10)
C11 N1 H2N 111.2(14)
Ru1 N1 H2N 101.9(13)
C11 N1 H3N 113.3(15)
Ru1 N1 H3N 107.5(15)
H2N N1 H3N 107(2)
C17 N2 C18 122.77(15)
C17 N2 H1N 122.5(15)
C18 N2 H1N 113.8(15)
H1W O2 H2W 117(3)
C2 C1 H1A 109.5
C2 C1 H1B 109.5
H1A C1 H1B 109.5
C2 C1 H1C 109.5
H1A C1 H1C 109.5
H1B C1 H1C 109.5
C7 C2 C3 117.35(16)
C7 C2 C1 121.45(18)
C3 C2 C1 121.13(18)
C7 C2 Ru1 70.03(10)
C3 C2 Ru1 70.31(10)
C1 C2 Ru1 128.27(14)
C4 C3 C2 121.40(16)
C4 C3 Ru1 71.81(10)
C2 C3 Ru1 71.59(10)
C4 C3 H3 119.3
C2 C3 H3 119.3
Ru1 C3 H3 129.9
C3 C4 C5 121.13(16)
C3 C4 Ru1 70.76(10)
C5 C4 Ru1 71.84(10)
C3 C4 H4 119.4
C5 C4 H4 119.4
Ru1 C4 H4 130.7
C6 C5 C4 117.91(16)
C6 C5 C8 123.69(17)
C4 C5 C8 118.39(16)
C6 C5 Ru1 69.83(10)
C4 C5 Ru1 70.30(10)
C8 C5 Ru1 130.84(13)
C5 C6 C7 120.63(16)
C5 C6 Ru1 72.59(10)
C7 C6 Ru1 70.54(10)
C5 C6 H6 119.7
C7 C6 H6 119.7
Ru1 C6 H6 129.7
C2 C7 C6 121.57(16)
C2 C7 Ru1 72.14(9)
C6 C7 Ru1 71.18(9)
C2 C7 H7 119.2
C6 C7 H7 119.2
Ru1 C7 H7 130.1
C5 C8 C9 108.2(2)
C5 C8 C10 114.61(18)
C9 C8 C10 111.4(2)
C5 C8 H8 107.4
C9 C8 H8 107.4
C10 C8 H8 107.4
C8 C9 H9A 109.5
C8 C9 H9B 109.5
H9A C9 H9B 109.5
C8 C9 H9C 109.5
H9A C9 H9C 109.5
H9B C9 H9C 109.5
C8 C10 H10A 109.5
C8 C10 H10B 109.5
H10A C10 H10B 109.5
C8 C10 H10C 109.5
H10A C10 H10C 109.5
H10B C10 H10C 109.5
C16 C11 C12 119.84(14)
C16 C11 N1 119.64(14)
C12 C11 N1 120.46(14)
C13 C12 C11 119.86(15)
C13 C12 H12 120.1
C11 C12 H12 120.1
C12 C13 C14 120.80(15)
C12 C13 H13 119.6
C14 C13 H13 119.6
C15 C14 C13 118.58(15)
C15 C14 C17 117.61(14)
C13 C14 C17 123.79(14)
C16 C15 C14 120.86(15)
C16 C15 H15 119.6
C14 C15 H15 119.6
C15 C16 C11 119.94(15)
C15 C16 H16 120.0
C11 C16 H16 120.0
O1 C17 N2 122.18(16)
O1 C17 C14 121.15(15)
N2 C17 C14 116.67(15)
C19 C18 C23 120.10(17)
C19 C18 N2 119.68(18)
C23 C18 N2 120.21(17)
C18 C19 C20 119.5(2)
C18 C19 H19 120.2
C20 C19 H19 120.2
C21 C20 C19 120.3(2)
C21 C20 H20 119.9
C19 C20 H20 119.9
C22 C21 C20 119.87(19)
C22 C21 H21 120.1
C20 C21 H21 120.1
C21 C22 C23 120.5(2)
C21 C22 H22 119.8
C23 C22 H22 119.8
C22 C23 C18 119.76(19)
C22 C23 H23 120.1
C18 C23 H23 120.1

loop_
_geom_bond_atom_site_label_1
_geom_bond_atom_site_label_2
_geom_bond_distance
Ru1 C7 2.1649(17)
Ru1 C6 2.1733(17)
Ru1 C3 2.1756(19)
Ru1 N1 2.1876(18)
Ru1 C4 2.189(2)
Ru1 C2 2.1924(17)
Ru1 C5 2.2093(18)
Ru1 Cl2 2.4130(8)
Ru1 Cl1 2.4206(11)
N1 C11 1.436(2)
N1 H2N 0.90(2)
N1 H3N 0.87(2)
N2 C17 1.362(2)
N2 C18 1.422(2)
N2 H1N 0.85(2)
O1 C17 1.220(2)
O2 H1W 0.904(17)
O2 H2W 0.867(17)
C1 C2 1.500(3)
C1 H1A 0.9600
C1 H1B 0.9600
C1 H1C 0.9600
C2 C7 1.413(3)
C2 C3 1.426(3)
C3 C4 1.400(3)
C3 H3 0.9300
C4 C5 1.427(3)
C4 H4 0.9300
C5 C6 1.412(2)
C5 C8 1.516(3)
C6 C7 1.422(3)
C6 H6 0.9300
C7 H7 0.9300
C8 C9 1.526(3)
C8 C10 1.528(3)
C8 H8 0.9800
C9 H9A 0.9600
C9 H9B 0.9600
C9 H9C 0.9600
C10 H10A 0.9600
C10 H10B 0.9600
C10 H10C 0.9600
C11 C16 1.387(2)
C11 C12 1.388(2)
C12 C13 1.386(2)
C12 H12 0.9300
C13 C14 1.394(2)
C13 H13 0.9300
C14 C15 1.390(2)
C14 C17 1.493(2)
C15 C16 1.386(2)
C15 H15 0.9300
C16 H16 0.9300
C18 C19 1.383(3)
C18 C23 1.392(3)
C19 C20 1.389(3)
C19 H19 0.9300
C20 C21 1.385(4)
C20 H20 0.9300
C21 C22 1.376(3)
C21 H21 0.9300
C22 C23 1.380(3)
C22 H22 0.9300
C23 H23 0.9300
